data_4114820
loop_
_publ_author_name
'Masashi Enomoto'
'Takuzo Aida'

_publ_contact_author_address
;
     Department of Chemistry and Biotechnology,
     Graduate School of Engineering, The University of Tokyo, 
     7-3-1 Hongo, Bunkyo-ku, Tokyo 113-8656, Japan.
;
_publ_contact_author_email ' aida@macro.t.u-tokyo.ac.jp '
_publ_contact_author_fax ' +81-3-5841-7310 '
_publ_contact_author_name ' Takuzo Aida '
_publ_contact_author_phone ' +81-3-5841-7251 '
_publ_section_title
;
 Iron Complexes Capped with Dendrimer-Appended Triazacyclononanes as the
 Novel Spatially Encumbered Models of Non-Heme Iron Proteins
;
_journal_name_full 'Journal of the American Chemical Society'
_journal_page_first 6099
_journal_page_last 6108
_journal_paper_doi 10.1021/ja012589n
_journal_volume 124
_journal_year 2002
_chemical_formula_moiety 'C70 H96 Fe2 N6 O17, 2(F6 P)'
_chemical_formula_sum 'C70 H96 F12 Fe2 N6 O17 P2'
_chemical_formula_weight 1695.18
_space_group_IT_number 14
_symmetry_cell_setting monoclinic
_symmetry_Int_Tables_number 14
_symmetry_space_group_name_Hall '-P 2yn'
_symmetry_space_group_name_H-M 'P 1 21/n 1'
_audit_creation_date 'Thu Feb 24 14:49:15 2000'
_audit_creation_method 'by teXsan'
_cell_angle_alpha 90
_cell_angle_beta 104.178(2)
_cell_angle_gamma 90
_cell_formula_units_Z 4
_cell_length_a 14.6570(6)
_cell_length_b 22.0010(6)
_cell_length_c 25.0090(9)
_cell_measurement_reflns_used 488
_cell_measurement_temperature 180.0
_cell_measurement_theta_max 12.5
_cell_volume 7819.0(5)
_computing_cell_refinement PROCESS
_computing_data_collection PROCESS
_computing_data_reduction 'teXsan Ver. 1.10'
_computing_publication_material 'teXsan Ver. 1.10'
_computing_structure_refinement 'teXsan Ver. 1.10'
_computing_structure_solution SIR97
_diffrn_detector_area_resol_mean 0.010000
_diffrn_measured_fraction_theta_full 0.9979
_diffrn_measured_fraction_theta_max 0.9979
_diffrn_measurement_device_type 'DIP 2000'
_diffrn_measurement_method \w
_diffrn_radiation_type 'Mo K\a'
_diffrn_radiation_wavelength 0.7107
_diffrn_reflns_av_R_equivalents 0.021
_diffrn_reflns_limit_h_max 18
_diffrn_reflns_limit_h_min 0
_diffrn_reflns_limit_k_max 27
_diffrn_reflns_limit_k_min 0
_diffrn_reflns_limit_l_max 30
_diffrn_reflns_limit_l_min -31
_diffrn_reflns_number 16451
_diffrn_reflns_theta_full 26.40
_diffrn_reflns_theta_max 26.40
_exptl_absorpt_coefficient_mu 0.509
_exptl_absorpt_correction_type none
_exptl_crystal_colour 'deep red'
_exptl_crystal_density_diffrn 1.440
_exptl_crystal_description prism
_exptl_crystal_size_max 0.300
_exptl_crystal_size_mid 0.200
_exptl_crystal_size_min 0.200
_refine_diff_density_max 0.52
_refine_diff_density_min -0.57
_refine_ls_extinction_coef 0.0028(3)
_refine_ls_extinction_method 'Zachariasen(1967) type 2 gaussian isotropic'
_refine_ls_goodness_of_fit_ref 2.235
_refine_ls_hydrogen_treatment noref
_refine_ls_number_parameters 983
_refine_ls_number_reflns 10293
_refine_ls_R_factor_gt 0.0484
_refine_ls_shift/su_max 1.4392
_refine_ls_structure_factor_coef F
_refine_ls_weighting_details 'w = 1/[\s^2^(Fo) + 0.00022|Fo|^2^]'
_refine_ls_weighting_scheme calc
_refine_ls_wR_factor_ref 0.0595
_reflns_number_gt 10293
_reflns_number_total 16005
_reflns_threshold_expression F^2^>3.0\s(F^2^)
_cod_data_source_file ja012589n.cif
_cod_data_source_block AID
_cod_original_formula_sum 'C70 H96 F12 Fe2 N6 O17 P2 '
_cod_database_code 4114820

loop_
_symmetry_equiv_pos_as_xyz
x,y,z
1/2-x,1/2+y,1/2-z
-x,-y,-z
1/2+x,1/2-y,1/2+z

loop_
_atom_site_label
_atom_site_type_symbol
_atom_site_fract_x
_atom_site_fract_y
_atom_site_fract_z
_atom_site_U_iso_or_equiv
_atom_site_adp_type
_atom_site_occupancy
_atom_site_calc_flag
Fe(1) Fe 0.78017(3) 0.15459(2) 0.59785(2) 0.0330(1) Uani 1.00 d
Fe(2) Fe 0.62508(3) 0.21277(2) 0.64922(2) 0.0308(1) Uani 1.00 d
P(1) P 0.73022(9) 0.40104(5) 0.50728(5) 0.0562(3) Uani 1.00 d
P(2) P 0.23535(8) 0.08253(5) 0.57086(5) 0.0583(3) Uani 1.00 d
F(1) F 0.7760(2) 0.3736(1) 0.5667(1) 0.0797(9) Uani 1.00 d
F(2) F 0.7908(3) 0.4600(1) 0.5229(1) 0.121(1) Uani 1.00 d
F(3) F 0.6852(2) 0.4279(1) 0.4479(1) 0.098(1) Uani 1.00 d
F(4) F 0.6702(2) 0.3413(1) 0.4931(1) 0.094(1) Uani 1.00 d
F(5) F 0.8093(2) 0.3692(2) 0.4839(1) 0.109(1) Uani 1.00 d
F(6) F 0.6505(2) 0.4294(1) 0.5320(1) 0.092(1) Uani 1.00 d
F(7) F 0.3280(2) 0.0653(1) 0.6164(1) 0.0845(10) Uani 1.00 d
F(8) F 0.2906(2) 0.1385(1) 0.5547(1) 0.104(1) Uani 1.00 d
F(9) F 0.1411(2) 0.1001(2) 0.5270(1) 0.110(1) Uani 1.00 d
F(10) F 0.1828(2) 0.0254(1) 0.5870(1) 0.094(1) Uani 1.00 d
F(11) F 0.2688(2) 0.0435(2) 0.5264(1) 0.119(1) Uani 1.00 d
F(12) F 0.2038(2) 0.1218(1) 0.6161(1) 0.0878(10) Uani 1.00 d
O(1) O 0.7050(2) 0.21765(9) 0.60476(9) 0.0326(6) Uani 1.00 d
O(2) O 0.5710(2) 0.13091(9) 0.62317(10) 0.0395(7) Uani 1.00 d
O(3) O 0.6775(2) 0.09016(9) 0.5844(1) 0.0402(7) Uani 1.00 d
O(4) O 0.7211(2) 0.18123(10) 0.71629(9) 0.0379(7) Uani 1.00 d
O(5) O 0.8286(2) 0.1374(1) 0.67931(10) 0.0404(7) Uani 1.00 d
O(6) O 1.0576(2) -0.0629(1) 0.7873(1) 0.0627(9) Uani 1.00 d
O(7) O 1.0839(2) -0.1361(1) 0.6140(1) 0.0684(10) Uani 1.00 d
O(8) O 1.2683(2) 0.2873(1) 0.7186(1) 0.0563(8) Uani 1.00 d
O(9) O 1.0917(3) 0.4261(1) 0.5872(1) 0.084(1) Uani 1.00 d
O(10) O 0.5627(2) 0.0679(1) 0.3061(1) 0.0598(9) Uani 1.00 d
O(11) O 0.5742(2) 0.2842(1) 0.3063(1) 0.0599(9) Uani 1.00 d
O(12) O 0.8262(2) 0.5389(1) 0.6927(1) 0.074(1) Uani 1.00 d
O(13) O 0.8385(2) 0.4497(1) 0.8629(1) 0.071(1) Uani 1.00 d
O(14) O 0.3849(3) 0.4025(1) 0.4026(1) 0.085(1) Uani 1.00 d
O(15) O 0.1771(3) 0.2431(2) 0.4025(2) 0.123(1) Uani 1.00 d
O(16) O 0.2618(2) 0.0552(2) 0.7850(1) 0.081(1) Uani 1.00 d
O(17) O 0.4706(3) 0.1720(2) 0.9194(1) 0.117(2) Uani 1.00 d
N(1) N 0.7659(2) 0.1539(1) 0.5080(1) 0.0377(8) Uani 1.00 d
N(2) N 0.8789(2) 0.0775(1) 0.5895(1) 0.0365(8) Uani 1.00 d
N(3) N 0.9081(2) 0.2064(1) 0.5955(1) 0.0344(8) Uani 1.00 d
N(4) N 0.5192(2) 0.2078(1) 0.7028(1) 0.0357(8) Uani 1.00 d
N(5) N 0.6433(2) 0.3030(1) 0.6893(1) 0.0334(8) Uani 1.00 d
N(6) N 0.5021(2) 0.2605(1) 0.5959(1) 0.0336(8) Uani 1.00 d
C(1) C 0.5972(2) 0.0921(1) 0.5930(1) 0.0330(9) Uani 1.00 d
C(2) C 0.5260(3) 0.0460(2) 0.5660(2) 0.053(1) Uani 1.00 d
C(3) C 0.7980(2) 0.1533(1) 0.7197(1) 0.0346(9) Uani 1.00 d
C(4) C 0.8541(3) 0.1379(2) 0.7761(2) 0.064(1) Uani 1.00 d
C(5) C 0.8733(3) 0.0658(2) 0.5302(2) 0.048(1) Uani 1.00 d
C(6) C 0.7850(3) 0.0906(2) 0.4932(2) 0.046(1) Uani 1.00 d
C(7) C 0.9728(2) 0.1021(2) 0.6177(2) 0.044(1) Uani 1.00 d
C(8) C 0.9884(2) 0.1642(1) 0.5966(2) 0.043(1) Uani 1.00 d
C(9) C 0.8773(3) 0.2392(2) 0.5419(2) 0.046(1) Uani 1.00 d
C(10) C 0.8350(3) 0.1982(2) 0.4951(2) 0.045(1) Uani 1.00 d
C(11) C 0.8526(3) 0.0221(1) 0.6177(2) 0.047(1) Uani 1.00 d
C(12) C 0.9306(3) -0.0203(2) 0.6454(2) 0.043(1) Uani 1.00 d
C(13) C 0.9567(3) -0.0198(2) 0.7034(2) 0.049(1) Uani 1.00 d
C(14) C 1.0266(3) -0.0594(2) 0.7313(2) 0.047(1) Uani 1.00 d
C(15) C 1.0702(3) -0.0992(2) 0.7022(2) 0.047(1) Uani 1.00 d
C(16) C 1.0441(3) -0.0980(2) 0.6454(2) 0.048(1) Uani 1.00 d
C(17) C 0.9754(3) -0.0585(2) 0.6175(2) 0.046(1) Uani 1.00 d
C(18) C 1.0318(4) -0.0153(2) 0.8187(2) 0.084(2) Uani 1.00 d
C(19) C 1.1463(5) -0.1807(3) 0.6429(2) 0.115(2) Uani 1.00 d
C(20) C 0.9309(2) 0.2520(1) 0.6417(1) 0.0388(10) Uani 1.00 d
C(21) C 1.0179(3) 0.2894(1) 0.6451(1) 0.040(1) Uani 1.00 d
C(22) C 1.1018(3) 0.2703(2) 0.6802(1) 0.041(1) Uani 1.00 d
C(23) C 1.1836(3) 0.3033(2) 0.6843(2) 0.046(1) Uani 1.00 d
C(24) C 1.1837(3) 0.3555(2) 0.6532(2) 0.053(1) Uani 1.00 d
C(25) C 1.1000(3) 0.3750(2) 0.6187(2) 0.055(1) Uani 1.00 d
C(26) C 1.0165(3) 0.3427(2) 0.6146(2) 0.050(1) Uani 1.00 d
C(27) C 1.2684(3) 0.2329(2) 0.7498(2) 0.063(1) Uani 1.00 d
C(28) C 1.1733(5) 0.4592(3) 0.5863(3) 0.122(3) Uani 1.00 d
C(29) C 0.6667(3) 0.1728(2) 0.4817(1) 0.046(1) Uani 1.00 d
C(30) C 0.6349(3) 0.1738(2) 0.4195(1) 0.044(1) Uani 1.00 d
C(31) C 0.6127(3) 0.1205(2) 0.3897(2) 0.049(1) Uani 1.00 d
C(32) C 0.5802(3) 0.1230(2) 0.3322(2) 0.048(1) Uani 1.00 d
C(33) C 0.5671(3) 0.1782(2) 0.3061(1) 0.047(1) Uani 1.00 d
C(34) C 0.5887(3) 0.2311(2) 0.3366(2) 0.047(1) Uani 1.00 d
C(35) C 0.6235(3) 0.2294(2) 0.3931(2) 0.046(1) Uani 1.00 d
C(36) C 0.5365(3) 0.0686(2) 0.2480(2) 0.063(1) Uani 1.00 d
C(37) C 0.6064(4) 0.3392(2) 0.3355(2) 0.074(2) Uani 1.00 d
C(38) C 0.5283(3) 0.2630(2) 0.7381(2) 0.045(1) Uani 1.00 d
C(39) C 0.6196(3) 0.2952(2) 0.7434(2) 0.045(1) Uani 1.00 d
C(40) C 0.4271(3) 0.2064(2) 0.6616(2) 0.045(1) Uani 1.00 d
C(41) C 0.4179(3) 0.2551(2) 0.6188(2) 0.044(1) Uani 1.00 d
C(42) C 0.5381(3) 0.3239(1) 0.5971(2) 0.046(1) Uani 1.00 d
C(43) C 0.5788(3) 0.3474(1) 0.6537(2) 0.046(1) Uani 1.00 d
C(44) C 0.5363(3) 0.1508(2) 0.7370(2) 0.047(1) Uani 1.00 d
C(45) C 0.4752(3) 0.1382(2) 0.7761(2) 0.046(1) Uani 1.00 d
C(46) C 0.5020(3) 0.1597(2) 0.8299(2) 0.058(1) Uani 1.00 d
C(47) C 0.4475(4) 0.1462(2) 0.8667(2) 0.076(2) Uani 1.00 d
C(48) C 0.3686(4) 0.1112(2) 0.8505(2) 0.074(2) Uani 1.00 d
C(49) C 0.3419(3) 0.0891(2) 0.7966(2) 0.058(1) Uani 1.00 d
C(50) C 0.3945(3) 0.1027(2) 0.7592(2) 0.048(1) Uani 1.00 d
C(51) C 0.5157(6) 0.1366(4) 0.9601(3) 0.148(3) Uani 1.00 d
C(52) C 0.2308(4) 0.0331(3) 0.7298(3) 0.102(2) Uani 1.00 d
C(53) C 0.4841(3) 0.2358(2) 0.5384(1) 0.045(1) Uani 1.00 d
C(54) C 0.4126(3) 0.2681(2) 0.4934(2) 0.047(1) Uani 1.00 d
C(55) C 0.3256(3) 0.2409(2) 0.4725(2) 0.063(1) Uani 1.00 d
C(56) C 0.2629(3) 0.2680(2) 0.4270(2) 0.080(2) Uani 1.00 d
C(57) C 0.2852(3) 0.3213(2) 0.4049(2) 0.076(2) Uani 1.00 d
C(58) C 0.3695(3) 0.3481(2) 0.4266(2) 0.061(1) Uani 1.00 d
C(59) C 0.4353(3) 0.3213(2) 0.4701(2) 0.053(1) Uani 1.00 d
C(60) C 0.1359(4) 0.2032(3) 0.4356(3) 0.124(3) Uani 1.00 d
C(61) C 0.4477(4) 0.4443(2) 0.4337(2) 0.076(2) Uani 1.00 d
C(62) C 0.7440(3) 0.3215(2) 0.6966(2) 0.042(1) Uani 1.00 d
C(63) C 0.7724(3) 0.3819(2) 0.7247(2) 0.043(1) Uani 1.00 d
C(64) C 0.7935(3) 0.3852(2) 0.7819(2) 0.049(1) Uani 1.00 d
C(65) C 0.8179(3) 0.4413(2) 0.8074(2) 0.055(1) Uani 1.00 d
C(66) C 0.8251(3) 0.4922(2) 0.7760(2) 0.061(1) Uani 1.00 d
C(67) C 0.8095(3) 0.4879(2) 0.7198(2) 0.055(1) Uani 1.00 d
C(68) C 0.7805(3) 0.4325(2) 0.6937(2) 0.051(1) Uani 1.00 d
C(69) C 0.8369(4) 0.3989(3) 0.8964(2) 0.093(2) Uani 1.00 d
C(70) C 0.8328(4) 0.5308(2) 0.6373(2) 0.084(2) Uani 1.00 d
H(1) H 0.4722 0.0647 0.5428 0.0649 Uiso 1.00 calc
H(2) H 0.5533 0.0190 0.5441 0.0649 Uiso 1.00 calc
H(3) H 0.5061 0.0222 0.5932 0.0649 Uiso 1.00 calc
H(4) H 0.8618 0.0946 0.7800 0.0788 Uiso 1.00 calc
H(5) H 0.9154 0.1558 0.7826 0.0788 Uiso 1.00 calc
H(6) H 0.8244 0.1521 0.8036 0.0788 Uiso 1.00 calc
H(7) H 0.9275 0.0847 0.5207 0.0594 Uiso 1.00 calc
H(8) H 0.8782 0.0229 0.5243 0.0594 Uiso 1.00 calc
H(9) H 0.7336 0.0652 0.4960 0.0584 Uiso 1.00 calc
H(10) H 0.7900 0.0896 0.4555 0.0584 Uiso 1.00 calc
H(11) H 0.9779 0.1046 0.6572 0.0527 Uiso 1.00 calc
H(12) H 1.0214 0.0744 0.6132 0.0527 Uiso 1.00 calc
H(13) H 0.9968 0.1598 0.5596 0.0566 Uiso 1.00 calc
H(14) H 1.0453 0.1816 0.6188 0.0566 Uiso 1.00 calc
H(15) H 0.8307 0.2694 0.5448 0.0543 Uiso 1.00 calc
H(16) H 0.9299 0.2606 0.5343 0.0543 Uiso 1.00 calc
H(17) H 0.8857 0.1758 0.4855 0.0542 Uiso 1.00 calc
H(18) H 0.8052 0.2219 0.4634 0.0542 Uiso 1.00 calc
H(19) H 0.8201 0.0356 0.6447 0.0544 Uiso 1.00 calc
H(20) H 0.8075 -0.0007 0.5902 0.0544 Uiso 1.00 calc
H(21) H 0.9274 0.0082 0.7245 0.0592 Uiso 1.00 calc
H(22) H 1.1179 -0.1276 0.7219 0.0563 Uiso 1.00 calc
H(23) H 0.9596 -0.0576 0.5776 0.0576 Uiso 1.00 calc
H(24) H 1.0560 -0.0222 0.8574 0.1014 Uiso 1.00 calc
H(25) H 1.0560 0.0231 0.8098 0.1014 Uiso 1.00 calc
H(26) H 0.9646 -0.0114 0.8117 0.1014 Uiso 1.00 calc
H(27) H 1.1079 -0.2097 0.6601 0.1291 Uiso 1.00 calc
H(28) H 1.1681 -0.2070 0.6170 0.1291 Uiso 1.00 calc
H(29) H 1.1944 -0.1667 0.6695 0.1291 Uiso 1.00 calc
H(30) H 0.8777 0.2789 0.6375 0.0474 Uiso 1.00 calc
H(31) H 0.9375 0.2304 0.6757 0.0474 Uiso 1.00 calc
H(32) H 1.1039 0.2337 0.7019 0.0493 Uiso 1.00 calc
H(33) H 1.2411 0.3786 0.6557 0.0651 Uiso 1.00 calc
H(34) H 0.9566 0.3590 0.5918 0.0622 Uiso 1.00 calc
H(35) H 1.2257 0.2367 0.7734 0.0784 Uiso 1.00 calc
H(36) H 1.2480 0.1989 0.7258 0.0784 Uiso 1.00 calc
H(37) H 1.3294 0.2244 0.7722 0.0784 Uiso 1.00 calc
H(38) H 1.2174 0.4319 0.5724 0.1386 Uiso 1.00 calc
H(39) H 1.1613 0.4924 0.5623 0.1386 Uiso 1.00 calc
H(40) H 1.2067 0.4712 0.6220 0.1386 Uiso 1.00 calc
H(41) H 0.6256 0.1465 0.4953 0.0565 Uiso 1.00 calc
H(42) H 0.6585 0.2135 0.4947 0.0565 Uiso 1.00 calc
H(43) H 0.6206 0.0817 0.4078 0.0570 Uiso 1.00 calc
H(44) H 0.5442 0.1801 0.2661 0.0571 Uiso 1.00 calc
H(45) H 0.6398 0.2670 0.4141 0.0570 Uiso 1.00 calc
H(46) H 0.4815 0.0927 0.2339 0.0797 Uiso 1.00 calc
H(47) H 0.5870 0.0872 0.2338 0.0797 Uiso 1.00 calc
H(48) H 0.5266 0.0291 0.2325 0.0797 Uiso 1.00 calc
H(49) H 0.6747 0.3373 0.3514 0.0870 Uiso 1.00 calc
H(50) H 0.5954 0.3738 0.3120 0.0870 Uiso 1.00 calc
H(51) H 0.5781 0.3455 0.3656 0.0870 Uiso 1.00 calc
H(52) H 0.4774 0.2902 0.7238 0.0559 Uiso 1.00 calc
H(53) H 0.5224 0.2506 0.7747 0.0559 Uiso 1.00 calc
H(54) H 0.6691 0.2714 0.7671 0.0551 Uiso 1.00 calc
H(55) H 0.6182 0.3337 0.7601 0.0551 Uiso 1.00 calc
H(56) H 0.4189 0.1674 0.6440 0.0528 Uiso 1.00 calc
H(57) H 0.3775 0.2110 0.6807 0.0528 Uiso 1.00 calc
H(58) H 0.4081 0.2936 0.6347 0.0534 Uiso 1.00 calc
H(59) H 0.3642 0.2472 0.5889 0.0534 Uiso 1.00 calc
H(60) H 0.5868 0.3245 0.5772 0.0554 Uiso 1.00 calc
H(61) H 0.4884 0.3496 0.5783 0.0554 Uiso 1.00 calc
H(62) H 0.5277 0.3559 0.6710 0.0570 Uiso 1.00 calc
H(63) H 0.6117 0.3843 0.6523 0.0570 Uiso 1.00 calc
H(64) H 0.5313 0.1170 0.7127 0.0561 Uiso 1.00 calc
H(65) H 0.6011 0.1523 0.7589 0.0561 Uiso 1.00 calc
H(66) H 0.5584 0.1850 0.8424 0.0682 Uiso 1.00 calc
H(67) H 0.3333 0.1008 0.8776 0.0865 Uiso 1.00 calc
H(68) H 0.3744 0.0880 0.7211 0.0613 Uiso 1.00 calc
H(69) H 0.4807 0.0999 0.9635 0.1675 Uiso 1.00 calc
H(70) H 0.5758 0.1232 0.9547 0.1675 Uiso 1.00 calc
H(71) H 0.5288 0.1562 0.9958 0.1675 Uiso 1.00 calc
H(72) H 0.1751 0.0104 0.7243 0.1176 Uiso 1.00 calc
H(73) H 0.2210 0.0664 0.7037 0.1176 Uiso 1.00 calc
H(74) H 0.2794 0.0077 0.7211 0.1176 Uiso 1.00 calc
H(75) H 0.5438 0.2362 0.5283 0.0559 Uiso 1.00 calc
H(76) H 0.4654 0.1943 0.5394 0.0559 Uiso 1.00 calc
H(77) H 0.3099 0.2037 0.4882 0.0721 Uiso 1.00 calc
H(78) H 0.2415 0.3406 0.3739 0.0925 Uiso 1.00 calc
H(79) H 0.4960 0.3410 0.4842 0.0642 Uiso 1.00 calc
H(80) H 0.1239 0.2252 0.4670 0.1465 Uiso 1.00 calc
H(81) H 0.0753 0.1885 0.4148 0.1465 Uiso 1.00 calc
H(82) H 0.1745 0.1697 0.4489 0.1465 Uiso 1.00 calc
H(83) H 0.5085 0.4265 0.4477 0.0910 Uiso 1.00 calc
H(84) H 0.4537 0.4795 0.4133 0.0910 Uiso 1.00 calc
H(85) H 0.4253 0.4569 0.4657 0.0910 Uiso 1.00 calc
H(86) H 0.7833 0.2904 0.7178 0.0537 Uiso 1.00 calc
H(87) H 0.7577 0.3228 0.6610 0.0537 Uiso 1.00 calc
H(88) H 0.7929 0.3491 0.8042 0.0594 Uiso 1.00 calc
H(89) H 0.8401 0.5310 0.7943 0.0739 Uiso 1.00 calc
H(90) H 0.7668 0.4302 0.6535 0.0620 Uiso 1.00 calc
H(91) H 0.7789 0.3774 0.8881 0.1108 Uiso 1.00 calc
H(92) H 0.8851 0.3685 0.8913 0.1108 Uiso 1.00 calc
H(93) H 0.8539 0.4083 0.9348 0.1108 Uiso 1.00 calc
H(94) H 0.7751 0.5145 0.6137 0.1036 Uiso 1.00 calc
H(95) H 0.8440 0.5690 0.6199 0.1036 Uiso 1.00 calc
H(96) H 0.8827 0.5038 0.6342 0.1036 Uiso 1.00 calc

loop_
_atom_site_aniso_label
_atom_site_aniso_U_11
_atom_site_aniso_U_22
_atom_site_aniso_U_33
_atom_site_aniso_U_12
_atom_site_aniso_U_13
_atom_site_aniso_U_23
Fe(1) 0.0293(3) 0.0301(2) 0.0392(3) 0.0005(2) 0.0076(2) -0.0020(2)
Fe(2) 0.0277(3) 0.0269(2) 0.0362(3) 0.0002(2) 0.0047(2) -0.0026(2)
P(1) 0.0602(8) 0.0478(6) 0.0618(7) -0.0034(5) 0.0175(6) 0.0032(5)
P(2) 0.0487(7) 0.0500(6) 0.0750(8) -0.0128(5) 0.0130(6) -0.0167(6)
F(1) 0.091(2) 0.080(2) 0.067(2) 0.017(2) 0.019(1) 0.015(1)
F(2) 0.158(3) 0.092(2) 0.108(2) -0.068(2) 0.021(2) 0.003(2)
F(3) 0.119(3) 0.098(2) 0.067(2) 0.014(2) 0.005(2) 0.022(2)
F(4) 0.118(3) 0.070(2) 0.101(2) -0.037(2) 0.040(2) -0.022(2)
F(5) 0.099(2) 0.147(3) 0.100(2) 0.036(2) 0.060(2) 0.020(2)
F(6) 0.093(2) 0.084(2) 0.104(2) 0.036(2) 0.033(2) -0.003(2)
F(7) 0.054(2) 0.087(2) 0.109(2) 0.007(1) 0.013(2) 0.004(2)
F(8) 0.123(3) 0.082(2) 0.092(2) -0.058(2) -0.002(2) 0.009(2)
F(9) 0.075(2) 0.143(3) 0.092(2) -0.013(2) -0.018(2) -0.003(2)
F(10) 0.091(2) 0.073(2) 0.127(2) -0.033(2) 0.045(2) -0.013(2)
F(11) 0.114(3) 0.123(3) 0.143(3) -0.056(2) 0.078(2) -0.079(2)
F(12) 0.077(2) 0.084(2) 0.099(2) 0.014(2) 0.015(2) -0.038(2)
O(1) 0.032(1) 0.029(1) 0.036(1) -0.0014(9) 0.005(1) -0.0002(10)
O(2) 0.036(1) 0.031(1) 0.052(1) -0.004(1) 0.013(1) -0.007(1)
O(3) 0.035(1) 0.031(1) 0.056(2) 0.000(1) 0.014(1) -0.006(1)
O(4) 0.035(1) 0.040(1) 0.038(1) 0.005(1) 0.007(1) 0.001(1)
O(5) 0.034(1) 0.045(1) 0.041(1) 0.010(1) 0.008(1) 0.006(1)
O(6) 0.082(2) 0.058(2) 0.049(2) -0.002(2) 0.016(2) 0.001(1)
O(7) 0.077(2) 0.074(2) 0.058(2) 0.043(2) 0.024(2) 0.011(2)
O(8) 0.038(2) 0.059(2) 0.069(2) -0.008(1) 0.007(1) -0.004(1)
O(9) 0.104(3) 0.060(2) 0.083(2) -0.040(2) 0.013(2) 0.017(2)
O(10) 0.074(2) 0.051(2) 0.045(2) -0.006(1) -0.002(1) -0.005(1)
O(11) 0.075(2) 0.042(1) 0.059(2) 0.010(1) 0.010(2) 0.005(1)
O(12) 0.097(3) 0.039(2) 0.085(2) -0.020(2) 0.019(2) -0.008(2)
O(13) 0.090(2) 0.064(2) 0.058(2) -0.018(2) 0.015(2) -0.022(2)
O(14) 0.105(3) 0.077(2) 0.056(2) -0.021(2) -0.010(2) 0.021(2)
O(15) 0.080(3) 0.105(3) 0.138(3) -0.030(2) -0.059(3) 0.049(3)
O(16) 0.077(2) 0.087(2) 0.087(2) -0.037(2) 0.038(2) -0.001(2)
O(17) 0.164(4) 0.133(3) 0.048(2) -0.035(3) 0.014(2) 0.009(2)
N(1) 0.035(2) 0.037(1) 0.042(2) 0.001(1) 0.010(1) -0.005(1)
N(2) 0.030(2) 0.030(1) 0.049(2) 0.001(1) 0.010(1) -0.003(1)
N(3) 0.031(2) 0.032(1) 0.040(2) 0.000(1) 0.009(1) -0.002(1)
N(4) 0.033(2) 0.031(1) 0.044(2) 0.000(1) 0.011(1) 0.002(1)
N(5) 0.032(2) 0.030(1) 0.038(2) -0.001(1) 0.008(1) -0.004(1)
N(6) 0.029(2) 0.030(1) 0.040(2) 0.002(1) 0.004(1) -0.001(1)
C(1) 0.031(2) 0.028(2) 0.037(2) 0.000(1) 0.001(2) -0.001(1)
C(2) 0.042(2) 0.043(2) 0.069(3) -0.006(2) 0.003(2) -0.019(2)
C(3) 0.029(2) 0.031(2) 0.040(2) -0.002(1) 0.002(2) 0.002(2)
C(4) 0.055(3) 0.083(3) 0.045(2) 0.020(2) -0.005(2) 0.001(2)
C(5) 0.045(2) 0.044(2) 0.053(2) 0.007(2) 0.010(2) -0.014(2)
C(6) 0.051(2) 0.041(2) 0.045(2) 0.005(2) 0.009(2) -0.009(2)
C(7) 0.028(2) 0.038(2) 0.061(2) 0.001(2) 0.002(2) -0.001(2)
C(8) 0.031(2) 0.038(2) 0.062(2) -0.001(2) 0.012(2) -0.010(2)
C(9) 0.046(2) 0.045(2) 0.048(2) -0.005(2) 0.013(2) 0.004(2)
C(10) 0.047(2) 0.043(2) 0.044(2) 0.002(2) 0.011(2) 0.004(2)
C(11) 0.040(2) 0.032(2) 0.070(3) 0.001(2) 0.017(2) 0.001(2)
C(12) 0.034(2) 0.034(2) 0.059(2) -0.001(2) 0.009(2) 0.002(2)
C(13) 0.053(3) 0.032(2) 0.066(3) -0.001(2) 0.022(2) -0.002(2)
C(14) 0.050(2) 0.040(2) 0.051(2) -0.011(2) 0.011(2) 0.002(2)
C(15) 0.041(2) 0.044(2) 0.054(2) 0.003(2) 0.011(2) 0.006(2)
C(16) 0.040(2) 0.052(2) 0.056(3) 0.009(2) 0.017(2) 0.002(2)
C(17) 0.045(2) 0.038(2) 0.054(2) 0.009(2) 0.009(2) 0.000(2)
C(18) 0.142(5) 0.051(3) 0.064(3) -0.002(3) 0.036(3) -0.008(2)
C(19) 0.136(5) 0.148(5) 0.071(4) 0.101(4) 0.041(4) 0.036(3)
C(20) 0.034(2) 0.034(2) 0.048(2) -0.004(1) 0.011(2) -0.008(2)
C(21) 0.039(2) 0.037(2) 0.045(2) -0.005(2) 0.011(2) -0.006(2)
C(22) 0.037(2) 0.039(2) 0.046(2) -0.006(2) 0.009(2) -0.005(2)
C(23) 0.035(2) 0.048(2) 0.055(2) -0.004(2) 0.012(2) -0.007(2)
C(24) 0.047(3) 0.054(2) 0.060(3) -0.019(2) 0.016(2) -0.006(2)
C(25) 0.069(3) 0.042(2) 0.053(2) -0.018(2) 0.014(2) 0.001(2)
C(26) 0.052(3) 0.040(2) 0.053(2) -0.008(2) 0.006(2) 0.001(2)
C(27) 0.043(3) 0.064(3) 0.076(3) 0.006(2) 0.005(2) 0.001(2)
C(28) 0.151(6) 0.097(4) 0.122(5) -0.054(4) 0.042(4) 0.016(4)
C(29) 0.040(2) 0.055(2) 0.040(2) 0.005(2) 0.003(2) -0.004(2)
C(30) 0.039(2) 0.050(2) 0.041(2) 0.002(2) 0.006(2) -0.006(2)
C(31) 0.051(3) 0.049(2) 0.043(2) -0.002(2) 0.005(2) 0.003(2)
C(32) 0.045(2) 0.046(2) 0.049(2) -0.003(2) 0.005(2) -0.004(2)
C(33) 0.050(2) 0.048(2) 0.040(2) 0.002(2) 0.006(2) 0.003(2)
C(34) 0.044(2) 0.046(2) 0.051(2) 0.006(2) 0.010(2) 0.004(2)
C(35) 0.041(2) 0.050(2) 0.046(2) 0.005(2) 0.009(2) -0.006(2)
C(36) 0.073(3) 0.061(3) 0.049(3) -0.003(2) 0.000(2) -0.011(2)
C(37) 0.086(4) 0.042(2) 0.088(3) 0.007(2) 0.009(3) 0.004(2)
C(38) 0.051(2) 0.039(2) 0.048(2) -0.004(2) 0.021(2) -0.009(2)
C(39) 0.048(2) 0.041(2) 0.050(2) -0.006(2) 0.016(2) -0.013(2)
C(40) 0.032(2) 0.048(2) 0.053(2) -0.002(2) 0.008(2) -0.001(2)
C(41) 0.032(2) 0.046(2) 0.052(2) 0.002(2) 0.008(2) 0.004(2)
C(42) 0.050(2) 0.033(2) 0.048(2) 0.001(2) 0.001(2) 0.004(2)
C(43) 0.048(2) 0.027(2) 0.057(2) 0.001(2) 0.001(2) -0.002(2)
C(44) 0.041(2) 0.042(2) 0.061(2) 0.003(2) 0.018(2) 0.012(2)
C(45) 0.042(2) 0.044(2) 0.055(2) 0.004(2) 0.018(2) 0.010(2)
C(46) 0.056(3) 0.067(3) 0.050(3) -0.011(2) 0.009(2) 0.010(2)
C(47) 0.087(4) 0.094(4) 0.046(3) -0.022(3) 0.013(3) 0.010(3)
C(48) 0.082(4) 0.082(3) 0.064(3) -0.013(3) 0.030(3) 0.021(3)
C(49) 0.052(3) 0.054(2) 0.073(3) -0.011(2) 0.023(2) 0.007(2)
C(50) 0.049(2) 0.042(2) 0.058(2) -0.004(2) 0.021(2) 0.007(2)
C(51) 0.150(7) 0.206(8) 0.071(4) 0.078(6) -0.003(4) -0.001(5)
C(52) 0.083(4) 0.104(4) 0.126(5) -0.055(3) 0.040(4) -0.017(4)
C(53) 0.042(2) 0.048(2) 0.040(2) 0.008(2) -0.001(2) -0.005(2)
C(54) 0.044(2) 0.049(2) 0.042(2) 0.006(2) 0.000(2) 0.001(2)
C(55) 0.053(3) 0.055(2) 0.069(3) 0.001(2) -0.012(2) 0.012(2)
C(56) 0.057(3) 0.071(3) 0.088(4) -0.008(2) -0.026(3) 0.013(3)
C(57) 0.070(3) 0.064(3) 0.074(3) -0.001(2) -0.021(3) 0.019(3)
C(58) 0.068(3) 0.056(2) 0.050(2) -0.005(2) -0.002(2) 0.010(2)
C(59) 0.049(3) 0.063(3) 0.041(2) -0.003(2) -0.001(2) 0.001(2)
C(60) 0.065(4) 0.104(5) 0.177(7) -0.027(3) -0.023(4) 0.039(5)
C(61) 0.091(4) 0.060(3) 0.070(3) -0.010(3) 0.007(3) 0.013(2)
C(62) 0.037(2) 0.038(2) 0.051(2) -0.007(2) 0.010(2) -0.011(2)
C(63) 0.037(2) 0.040(2) 0.050(2) -0.005(2) 0.008(2) -0.014(2)
C(64) 0.045(2) 0.046(2) 0.057(3) -0.009(2) 0.012(2) -0.011(2)
C(65) 0.051(3) 0.059(2) 0.054(3) -0.007(2) 0.010(2) -0.023(2)
C(66) 0.061(3) 0.043(2) 0.077(3) -0.013(2) 0.013(2) -0.020(2)
C(67) 0.056(3) 0.038(2) 0.069(3) -0.009(2) 0.008(2) -0.015(2)
C(68) 0.046(2) 0.043(2) 0.061(3) -0.010(2) 0.008(2) -0.009(2)
C(69) 0.118(5) 0.105(4) 0.052(3) -0.026(4) 0.013(3) -0.029(3)
C(70) 0.111(5) 0.053(3) 0.086(4) -0.021(3) 0.022(3) 0.003(3)

loop_
_atom_type_symbol
_atom_type_description
_atom_type_scat_dispersion_real
_atom_type_scat_dispersion_imag
_atom_type_scat_source
C C 0.003 0.002
;International Tables for Crystallography
(1992, Vol. C, Tables 4.2.6.8 and 6.1.1.1)
;
H H 0.000 0.000
;International Tables for Crystallography
(1992, Vol. C, Table 6.1.1.2)
;
N N 0.006 0.003
;International Tables for Crystallography
(1992, Vol. C, Tables 4.2.6.8 and 6.1.1.1)
;
O O 0.011 0.006
;International Tables for Crystallography
(1992, Vol. C, Tables 4.2.6.8 and 6.1.1.1)
;
F F 0.017 0.010
;International Tables for Crystallography
(1992, Vol. C, Tables 4.2.6.8 and 6.1.1.1)
;
P P 0.102 0.094
;International Tables for Crystallography
(1992, Vol. C, Tables 4.2.6.8 and 6.1.1.1)
;
Fe Fe 0.346 0.844
;International Tables for Crystallography
(1992, Vol. C, Tables 4.2.6.8 and 6.1.1.1)
;
